data_4067218
loop_
_publ_author_name
'Dureen, Meghan A.'
'Brown, Christopher C.'
'Stephan, Douglas W.'

_publ_section_title
;
 Deprotonation and Addition Reactions of Frustrated Lewis Pairs with
 Alkynes
;
_journal_issue 23
_journal_name_full Organometallics
_journal_page_first 6594
_journal_paper_doi 10.1021/om1009044
_journal_volume 29
_journal_year 2010
_chemical_formula_sum 'C43 H27 B F15 S'
_chemical_formula_weight 871.52
_chemical_name_systematic
; 
 ? 
;
_space_group_IT_number 2
_symmetry_cell_setting triclinic
_symmetry_space_group_name_Hall '-P 1'
_symmetry_space_group_name_H-M 'P -1'
_atom_sites_solution_hydrogens geom
_atom_sites_solution_primary direct
_atom_sites_solution_secondary difmap
_audit_creation_method SHELXL-97
_cell_angle_alpha 82.846(2)
_cell_angle_beta 74.407(2)
_cell_angle_gamma 85.779(2)
_cell_formula_units_Z 2
_cell_length_a 9.9881(3)
_cell_length_b 11.0871(4)
_cell_length_c 17.1835(6)
_cell_measurement_temperature 150(2)
_cell_volume 1816.98(11)
_computing_structure_refinement 'SHELXL-97 (Sheldrick, 1997)'
_computing_structure_solution 'SHELXS-97 (Sheldrick, 1990)'
_diffrn_ambient_temperature 150(2)
_diffrn_measured_fraction_theta_full 0.981
_diffrn_measured_fraction_theta_max 0.981
_diffrn_radiation_monochromator graphite
_diffrn_radiation_source 'fine-focus sealed tube'
_diffrn_radiation_type MoK\a
_diffrn_radiation_wavelength 0.71073
_diffrn_reflns_av_R_equivalents 0.0516
_diffrn_reflns_av_sigmaI/netI 0.0672
_diffrn_reflns_limit_h_max 12
_diffrn_reflns_limit_h_min -12
_diffrn_reflns_limit_k_max 14
_diffrn_reflns_limit_k_min -14
_diffrn_reflns_limit_l_max 21
_diffrn_reflns_limit_l_min -20
_diffrn_reflns_number 26701
_diffrn_reflns_theta_full 26.77
_diffrn_reflns_theta_max 26.77
_diffrn_reflns_theta_min 2.11
_exptl_absorpt_coefficient_mu 0.201
_exptl_absorpt_correction_T_max 0.9960
_exptl_absorpt_correction_T_min 0.9610
_exptl_absorpt_correction_type empirical
_exptl_crystal_density_diffrn 1.593
_exptl_crystal_density_method 'not measured'
_exptl_crystal_F_000 882
_exptl_crystal_size_max 0.20
_exptl_crystal_size_mid 0.06
_exptl_crystal_size_min 0.02
_refine_diff_density_max 0.855
_refine_diff_density_min -0.447
_refine_diff_density_rms 0.067
_refine_ls_extinction_method none
_refine_ls_goodness_of_fit_ref 1.015
_refine_ls_hydrogen_treatment constr
_refine_ls_matrix_type full
_refine_ls_number_parameters 526
_refine_ls_number_reflns 7604
_refine_ls_number_restraints 2
_refine_ls_restrained_S_all 1.021
_refine_ls_R_factor_all 0.0997
_refine_ls_R_factor_gt 0.0532
_refine_ls_shift/su_max 0.000
_refine_ls_shift/su_mean 0.000
_refine_ls_structure_factor_coef Fsqd
_refine_ls_weighting_details 'calc w=1/[\s^2^(Fo^2^)+(0.0649P)^2^+0.9838P] where P=(Fo^2^+2Fc^2^)/3'
_refine_ls_weighting_scheme calc
_refine_ls_wR_factor_gt 0.1238
_refine_ls_wR_factor_ref 0.1445
_reflns_number_gt 4817
_reflns_number_total 7604
_reflns_threshold_expression >2sigma(I)
_cod_data_source_file om1009044_si_002.cif
_cod_data_source_block (PhCH2)2S(Ph)CC(H)B(C6F5)3
_cod_original_sg_symbol_H-M P-1
_cod_database_code 4067218

loop_
_symmetry_equiv_pos_as_xyz
'x, y, z'
'-x, -y, -z'

loop_
_atom_site_label
_atom_site_type_symbol
_atom_site_fract_x
_atom_site_fract_y
_atom_site_fract_z
_atom_site_U_iso_or_equiv
_atom_site_adp_type
_atom_site_occupancy
_atom_site_symmetry_multiplicity
_atom_site_calc_flag
_atom_site_refinement_flags
S1 S 1.08821(8) 0.31263(6) 0.22715(4) 0.02406(18) Uani 1 1 d .
F1 F 0.92996(18) 0.93460(14) 0.12958(10) 0.0308(4) Uani 1 1 d .
F2 F 0.82341(19) 1.00994(15) 0.00366(11) 0.0351(4) Uani 1 1 d .
F3 F 0.74541(18) 0.84489(15) -0.07892(10) 0.0332(4) Uani 1 1 d .
F4 F 0.77513(19) 0.60281(15) -0.03163(10) 0.0335(4) Uani 1 1 d .
F5 F 0.88646(18) 0.52557(14) 0.08986(10) 0.0310(4) Uani 1 1 d .
F6 F 1.05137(17) 0.66435(15) 0.34835(10) 0.0315(4) Uani 1 1 d .
F7 F 0.8799(2) 0.69433(19) 0.49358(11) 0.0459(5) Uani 1 1 d .
F8 F 0.6108(2) 0.7694(2) 0.50771(11) 0.0543(6) Uani 1 1 d .
F9 F 0.51591(18) 0.81472(19) 0.37140(12) 0.0475(5) Uani 1 1 d .
F10 F 0.68099(17) 0.78644(16) 0.22754(10) 0.0331(4) Uani 1 1 d .
F11 F 1.07420(17) 0.89806(15) 0.27018(10) 0.0313(4) Uani 1 1 d .
F12 F 1.31406(18) 1.00300(16) 0.22225(11) 0.0378(5) Uani 1 1 d .
F13 F 1.51424(18) 0.93738(17) 0.08990(12) 0.0423(5) Uani 1 1 d .
F14 F 1.46253(18) 0.75908(17) 0.00681(11) 0.0390(5) Uani 1 1 d .
F15 F 1.22324(17) 0.65084(15) 0.05318(10) 0.0314(4) Uani 1 1 d .
C1 C 1.0302(3) 0.5445(2) 0.19908(17) 0.0205(6) Uani 1 1 d .
H1A H 1.0990 0.5221 0.1525 0.025 Uiso 1 1 calc R
C2 C 0.9905(3) 0.4506(2) 0.25550(17) 0.0212(6) Uani 1 1 d .
C3 C 0.8784(3) 0.4382(2) 0.33253(17) 0.0228(6) Uani 1 1 d .
C4 C 0.7403(3) 0.4433(3) 0.3293(2) 0.0298(7) Uani 1 1 d .
H4A H 0.7183 0.4587 0.2785 0.036 Uiso 1 1 calc R
C5 C 0.6355(3) 0.4258(3) 0.4004(2) 0.0389(8) Uani 1 1 d .
H5A H 0.5413 0.4299 0.3980 0.047 Uiso 1 1 calc R
C6 C 0.6654(4) 0.4026(3) 0.4746(2) 0.0429(9) Uani 1 1 d .
H6A H 0.5923 0.3903 0.5230 0.051 Uiso 1 1 calc R
C7 C 0.8017(4) 0.3973(3) 0.4786(2) 0.0384(8) Uani 1 1 d .
H7A H 0.8227 0.3808 0.5297 0.046 Uiso 1 1 calc R
C8 C 0.9079(3) 0.4161(3) 0.40800(18) 0.0288(7) Uani 1 1 d .
H8A H 1.0016 0.4139 0.4110 0.035 Uiso 1 1 calc R
C9 C 1.2271(3) 0.2950(3) 0.2795(2) 0.0305(7) Uani 1 1 d .
H9A H 1.1868 0.2988 0.3385 0.037 Uiso 1 1 calc R
H9B H 1.2767 0.2150 0.2717 0.037 Uiso 1 1 calc R
C10 C 1.3270(3) 0.3951(3) 0.24553(19) 0.0274(7) Uani 1 1 d .
C11 C 1.3320(3) 0.4886(3) 0.2904(2) 0.0346(8) Uani 1 1 d .
H11A H 1.2720 0.4898 0.3436 0.042 Uiso 1 1 calc R
C12 C 1.4243(3) 0.5813(3) 0.2583(2) 0.0422(9) Uani 1 1 d .
H12A H 1.4268 0.6458 0.2894 0.051 Uiso 1 1 calc R
C13 C 1.5124(3) 0.5793(3) 0.1811(2) 0.0426(9) Uani 1 1 d .
H13A H 1.5765 0.6419 0.1593 0.051 Uiso 1 1 calc R
C14 C 1.5073(4) 0.4862(4) 0.1355(2) 0.0440(9) Uani 1 1 d .
H14A H 1.5673 0.4851 0.0823 0.053 Uiso 1 1 calc R
C15 C 1.4149(3) 0.3948(3) 0.1675(2) 0.0355(8) Uani 1 1 d .
H15A H 1.4112 0.3312 0.1359 0.043 Uiso 1 1 calc R
C16 C 0.9837(3) 0.1866(3) 0.2802(2) 0.0337(8) Uani 1 1 d .
H16A H 1.0417 0.1103 0.2742 0.040 Uiso 1 1 calc R
H16B H 0.9526 0.1971 0.3388 0.040 Uiso 1 1 calc R
C17 C 0.8577(3) 0.1755(3) 0.2492(2) 0.0366(8) Uani 1 1 d .
C18 C 0.7454(5) 0.1181(4) 0.3005(3) 0.0787(16) Uani 1 1 d .
H18A H 0.7451 0.0913 0.3553 0.094 Uiso 1 1 calc R
C19 C 0.6297(5) 0.0991(4) 0.2713(4) 0.096(2) Uani 1 1 d .
H19A H 0.5528 0.0571 0.3063 0.115 Uiso 1 1 calc R
C20 C 0.6274(5) 0.1395(4) 0.1949(4) 0.0746(15) Uani 1 1 d .
H20A H 0.5493 0.1259 0.1761 0.089 Uiso 1 1 calc R
C21 C 0.7363(4) 0.2000(4) 0.1443(3) 0.0621(12) Uani 1 1 d .
H21A H 0.7332 0.2310 0.0907 0.075 Uiso 1 1 calc R
C22 C 0.8517(4) 0.2163(4) 0.1709(2) 0.0489(10) Uani 1 1 d .
H22A H 0.9287 0.2565 0.1346 0.059 Uiso 1 1 calc R
C23 C 0.9190(3) 0.7263(2) 0.11469(16) 0.0205(6) Uani 1 1 d .
C24 C 0.8983(3) 0.8488(2) 0.08869(17) 0.0226(6) Uani 1 1 d .
C25 C 0.8418(3) 0.8899(3) 0.02489(18) 0.0245(7) Uani 1 1 d .
C26 C 0.8016(3) 0.8071(3) -0.01654(17) 0.0241(7) Uani 1 1 d .
C27 C 0.8180(3) 0.6846(3) 0.00690(16) 0.0229(6) Uani 1 1 d .
C28 C 0.8764(3) 0.6477(2) 0.07080(17) 0.0222(6) Uani 1 1 d .
C29 C 0.8785(3) 0.7236(2) 0.27850(17) 0.0230(6) Uani 1 1 d .
C30 C 0.9189(3) 0.7040(3) 0.35038(18) 0.0255(7) Uani 1 1 d .
C31 C 0.8333(3) 0.7186(3) 0.42635(18) 0.0311(7) Uani 1 1 d .
C32 C 0.6967(3) 0.7567(3) 0.43412(19) 0.0356(8) Uani 1 1 d .
C33 C 0.6501(3) 0.7788(3) 0.3652(2) 0.0319(7) Uani 1 1 d .
C34 C 0.7397(3) 0.7629(3) 0.29036(18) 0.0255(7) Uani 1 1 d .
C35 C 1.1360(3) 0.7611(2) 0.16789(17) 0.0204(6) Uani 1 1 d .
C36 C 1.1683(3) 0.8539(2) 0.20598(17) 0.0225(6) Uani 1 1 d .
C37 C 1.2926(3) 0.9122(3) 0.18151(18) 0.0262(7) Uani 1 1 d .
C38 C 1.3937(3) 0.8808(3) 0.11454(19) 0.0280(7) Uani 1 1 d .
C39 C 1.3666(3) 0.7913(3) 0.07322(18) 0.0267(7) Uani 1 1 d .
C40 C 1.2409(3) 0.7353(3) 0.09993(17) 0.0231(6) Uani 1 1 d .
B1 B 0.9863(3) 0.6891(3) 0.1929(2) 0.0219(7) Uani 1 1 d .
C51 C 0.9449(7) 1.0175(9) 0.5146(6) 0.164(4) Uiso 1 1 d D
H51A H 0.9350 1.0787 0.4691 0.197 Uiso 1 1 calc R
H51C H 0.9685 1.0663 0.5531 0.197 Uiso 1 1 calc R
C52 C 0.7922(7) 1.0073(7) 0.5565(4) 0.126(2) Uiso 1 1 d D
H52A H 0.7740 0.9221 0.5802 0.151 Uiso 1 1 calc R
H52C H 0.7666 1.0594 0.6015 0.151 Uiso 1 1 calc R
C53 C 0.7071(19) 1.0436(19) 0.5009(12) 0.508(16) Uiso 1 1 d D
H53A H 0.6088 1.0346 0.5299 0.762 Uiso 1 1 calc R
H53B H 0.7321 0.9921 0.4564 0.762 Uiso 1 1 calc R
H53C H 0.7226 1.1288 0.4789 0.762 Uiso 1 1 calc R

loop_
_atom_site_aniso_label
_atom_site_aniso_U_11
_atom_site_aniso_U_22
_atom_site_aniso_U_33
_atom_site_aniso_U_23
_atom_site_aniso_U_13
_atom_site_aniso_U_12
S1 0.0268(4) 0.0174(4) 0.0279(4) -0.0029(3) -0.0072(3) 0.0000(3)
F1 0.0405(10) 0.0178(9) 0.0389(10) -0.0042(7) -0.0184(8) -0.0005(7)
F2 0.0459(11) 0.0206(9) 0.0390(11) 0.0059(8) -0.0163(9) 0.0023(8)
F3 0.0409(10) 0.0338(10) 0.0271(9) 0.0024(8) -0.0162(8) 0.0024(8)
F4 0.0453(11) 0.0317(10) 0.0295(10) -0.0066(8) -0.0181(9) -0.0041(8)
F5 0.0487(11) 0.0159(9) 0.0343(10) -0.0014(7) -0.0214(9) -0.0027(8)
F6 0.0320(10) 0.0350(10) 0.0303(10) -0.0044(8) -0.0139(8) 0.0040(8)
F7 0.0553(13) 0.0595(13) 0.0231(10) -0.0027(9) -0.0121(9) 0.0005(10)
F8 0.0468(13) 0.0767(16) 0.0298(11) -0.0105(10) 0.0088(10) -0.0043(11)
F9 0.0234(10) 0.0637(14) 0.0473(12) -0.0038(10) 0.0022(9) 0.0023(9)
F10 0.0245(9) 0.0437(11) 0.0312(10) -0.0014(8) -0.0090(8) -0.0002(8)
F11 0.0329(10) 0.0258(9) 0.0344(10) -0.0127(8) -0.0023(8) -0.0039(7)
F12 0.0397(11) 0.0328(10) 0.0462(11) -0.0146(9) -0.0128(9) -0.0118(8)
F13 0.0263(10) 0.0461(12) 0.0540(12) -0.0084(10) -0.0050(9) -0.0154(8)
F14 0.0303(10) 0.0433(11) 0.0379(11) -0.0110(9) 0.0046(8) -0.0055(8)
F15 0.0360(10) 0.0292(10) 0.0280(9) -0.0104(8) -0.0011(8) -0.0098(8)
C1 0.0224(14) 0.0204(15) 0.0214(15) -0.0025(12) -0.0099(12) -0.0020(11)
C2 0.0229(14) 0.0168(15) 0.0253(16) -0.0033(12) -0.0088(12) 0.0006(11)
C3 0.0251(15) 0.0167(15) 0.0254(16) -0.0004(12) -0.0053(13) -0.0014(12)
C4 0.0279(16) 0.0256(17) 0.0346(18) 0.0007(14) -0.0078(14) -0.0011(13)
C5 0.0273(17) 0.040(2) 0.045(2) -0.0010(16) -0.0027(16) -0.0002(15)
C6 0.038(2) 0.040(2) 0.037(2) 0.0056(16) 0.0093(16) -0.0040(16)
C7 0.050(2) 0.036(2) 0.0239(17) 0.0028(14) -0.0046(16) 0.0050(16)
C8 0.0306(17) 0.0303(17) 0.0257(16) -0.0020(13) -0.0086(14) 0.0007(13)
C9 0.0293(17) 0.0249(17) 0.0387(19) -0.0033(14) -0.0140(15) 0.0090(13)
C10 0.0220(15) 0.0268(17) 0.0364(18) -0.0036(14) -0.0135(14) 0.0029(12)
C11 0.0303(17) 0.0371(19) 0.0383(19) -0.0089(15) -0.0108(15) 0.0011(15)
C12 0.0352(19) 0.040(2) 0.059(2) -0.0133(18) -0.0211(18) -0.0001(16)
C13 0.0281(18) 0.046(2) 0.055(2) 0.0065(18) -0.0178(17) -0.0088(15)
C14 0.0303(19) 0.059(3) 0.040(2) 0.0008(19) -0.0076(16) -0.0046(17)
C15 0.0349(18) 0.038(2) 0.0358(19) -0.0100(15) -0.0102(15) 0.0022(15)
C16 0.0427(19) 0.0179(16) 0.0392(19) 0.0000(14) -0.0090(16) -0.0050(14)
C17 0.0321(18) 0.0155(16) 0.060(2) -0.0062(15) -0.0073(17) -0.0038(13)
C18 0.058(3) 0.061(3) 0.106(4) 0.043(3) -0.020(3) -0.025(2)
C19 0.051(3) 0.061(3) 0.170(6) 0.049(4) -0.038(3) -0.035(2)
C20 0.061(3) 0.032(2) 0.147(5) -0.013(3) -0.053(3) -0.006(2)
C21 0.048(2) 0.076(3) 0.075(3) -0.036(3) -0.028(2) 0.004(2)
C22 0.034(2) 0.067(3) 0.047(2) -0.024(2) -0.0052(17) -0.0046(18)
C23 0.0182(14) 0.0194(15) 0.0216(15) 0.0005(12) -0.0021(12) -0.0020(11)
C24 0.0239(15) 0.0183(15) 0.0263(16) -0.0032(12) -0.0066(13) -0.0040(12)
C25 0.0256(15) 0.0176(15) 0.0266(16) 0.0054(12) -0.0041(13) -0.0018(12)
C26 0.0220(15) 0.0308(17) 0.0183(15) 0.0017(13) -0.0057(12) 0.0008(12)
C27 0.0252(15) 0.0249(16) 0.0191(15) -0.0055(12) -0.0044(12) -0.0035(12)
C28 0.0254(15) 0.0169(15) 0.0232(15) 0.0002(12) -0.0051(12) -0.0025(11)
C29 0.0276(16) 0.0141(14) 0.0268(16) -0.0016(12) -0.0056(13) -0.0039(11)
C30 0.0276(16) 0.0215(16) 0.0271(16) -0.0006(12) -0.0077(13) 0.0005(12)
C31 0.0414(19) 0.0308(18) 0.0207(16) 0.0003(13) -0.0084(14) -0.0036(14)
C32 0.0369(19) 0.0373(19) 0.0253(17) -0.0057(14) 0.0057(15) -0.0036(15)
C33 0.0242(16) 0.0318(18) 0.0359(19) -0.0054(14) -0.0004(14) -0.0020(13)
C34 0.0270(16) 0.0211(16) 0.0277(16) 0.0006(12) -0.0061(13) -0.0056(12)
C35 0.0230(14) 0.0154(14) 0.0241(15) 0.0009(12) -0.0101(12) 0.0007(11)
C36 0.0237(15) 0.0183(15) 0.0252(16) -0.0020(12) -0.0060(13) -0.0002(12)
C37 0.0303(16) 0.0204(16) 0.0317(17) -0.0039(13) -0.0133(14) -0.0046(12)
C38 0.0216(15) 0.0296(17) 0.0335(18) 0.0000(14) -0.0083(14) -0.0077(13)
C39 0.0223(15) 0.0271(17) 0.0277(16) -0.0024(13) -0.0023(13) 0.0005(12)
C40 0.0263(15) 0.0193(15) 0.0254(16) -0.0037(12) -0.0087(13) -0.0024(12)
B1 0.0242(17) 0.0184(17) 0.0248(17) -0.0036(14) -0.0085(14) -0.0015(13)

loop_
_atom_type_symbol
_atom_type_description
_atom_type_scat_dispersion_real
_atom_type_scat_dispersion_imag
_atom_type_scat_source
C C 0.0033 0.0016 'International Tables Vol C Tables 4.2.6.8 and 6.1.1.4'
H H 0.0000 0.0000 'International Tables Vol C Tables 4.2.6.8 and 6.1.1.4'
B B 0.0013 0.0007 'International Tables Vol C Tables 4.2.6.8 and 6.1.1.4'
F F 0.0171 0.0103 'International Tables Vol C Tables 4.2.6.8 and 6.1.1.4'
S S 0.1246 0.1234 'International Tables Vol C Tables 4.2.6.8 and 6.1.1.4'

loop_
_geom_angle_atom_site_label_1
_geom_angle_atom_site_label_2
_geom_angle_atom_site_label_3
_geom_angle
_geom_angle_site_symmetry_1
C2 S1 C16 107.52(14) .
C2 S1 C9 106.54(14) .
C16 S1 C9 100.01(15) .
C2 C1 B1 133.8(3) .
C1 C2 C3 132.5(3) .
C1 C2 S1 111.7(2) .
C3 C2 S1 115.75(19) .
C4 C3 C8 118.9(3) .
C4 C3 C2 119.2(3) .
C8 C3 C2 121.8(3) .
C5 C4 C3 119.8(3) .
C6 C5 C4 121.0(3) .
C5 C6 C7 119.9(3) .
C6 C7 C8 119.8(3) .
C7 C8 C3 120.6(3) .
C10 C9 S1 109.2(2) .
C11 C10 C15 119.2(3) .
C11 C10 C9 120.8(3) .
C15 C10 C9 119.9(3) .
C10 C11 C12 120.4(3) .
C13 C12 C11 119.9(3) .
C14 C13 C12 120.0(3) .
C15 C14 C13 119.9(3) .
C14 C15 C10 120.6(3) .
C17 C16 S1 112.9(2) .
C18 C17 C22 118.2(4) .
C18 C17 C16 118.3(4) .
C22 C17 C16 123.4(3) .
C17 C18 C19 119.5(5) .
C20 C19 C18 120.8(4) .
C19 C20 C21 120.3(4) .
C20 C21 C22 119.8(5) .
C21 C22 C17 121.4(4) .
C28 C23 C24 113.7(3) .
C28 C23 B1 126.9(2) .
C24 C23 B1 119.4(2) .
F1 C24 C25 116.6(2) .
F1 C24 C23 119.2(2) .
C25 C24 C23 124.2(3) .
F2 C25 C26 119.7(3) .
F2 C25 C24 121.0(3) .
C26 C25 C24 119.3(3) .
F3 C26 C25 120.5(3) .
F3 C26 C27 120.3(3) .
C25 C26 C27 119.2(3) .
F4 C27 C26 119.7(2) .
F4 C27 C28 120.9(2) .
C26 C27 C28 119.4(3) .
F5 C28 C23 120.9(2) .
F5 C28 C27 114.9(2) .
C23 C28 C27 124.1(3) .
C30 C29 C34 112.7(3) .
C30 C29 B1 120.2(3) .
C34 C29 B1 126.8(3) .
F6 C30 C31 115.5(3) .
F6 C30 C29 119.3(3) .
C31 C30 C29 125.1(3) .
F7 C31 C32 119.2(3) .
F7 C31 C30 121.4(3) .
C32 C31 C30 119.4(3) .
F8 C32 C33 121.1(3) .
F8 C32 C31 120.4(3) .
C33 C32 C31 118.5(3) .
F9 C33 C32 119.5(3) .
F9 C33 C34 120.4(3) .
C32 C33 C34 120.1(3) .
F10 C34 C33 114.3(3) .
F10 C34 C29 121.4(3) .
C33 C34 C29 124.3(3) .
C36 C35 C40 112.5(3) .
C36 C35 B1 126.8(2) .
C40 C35 B1 120.6(2) .
F11 C36 C37 114.4(2) .
F11 C36 C35 121.1(2) .
C37 C36 C35 124.4(3) .
F12 C37 C38 119.6(3) .
F12 C37 C36 120.1(3) .
C38 C37 C36 120.3(3) .
F13 C38 C39 121.2(3) .
F13 C38 C37 120.8(3) .
C39 C38 C37 118.1(3) .
F14 C39 C38 119.8(3) .
F14 C39 C40 120.5(3) .
C38 C39 C40 119.7(3) .
F15 C40 C39 114.8(2) .
F15 C40 C35 120.2(2) .
C39 C40 C35 125.0(3) .
C1 B1 C29 110.5(2) .
C1 B1 C23 109.7(2) .
C29 B1 C23 111.9(2) .
C1 B1 C35 105.6(2) .
C29 B1 C35 114.0(2) .
C23 B1 C35 104.9(2) .
C51 C51 C52 155.9(14) 2_776
C53 C52 C51 111.5(11) .

loop_
_geom_bond_atom_site_label_1
_geom_bond_atom_site_label_2
_geom_bond_distance
_geom_bond_site_symmetry_2
S1 C2 1.800(3) .
S1 C16 1.805(3) .
S1 C9 1.833(3) .
F1 C24 1.353(3) .
F2 C25 1.348(3) .
F3 C26 1.348(3) .
F4 C27 1.343(3) .
F5 C28 1.356(3) .
F6 C30 1.356(3) .
F7 C31 1.348(3) .
F8 C32 1.341(4) .
F9 C33 1.350(3) .
F10 C34 1.351(3) .
F11 C36 1.360(3) .
F12 C37 1.356(3) .
F13 C38 1.339(3) .
F14 C39 1.346(3) .
F15 C40 1.357(3) .
C1 C2 1.336(4) .
C1 B1 1.629(4) .
C2 C3 1.485(4) .
C3 C4 1.392(4) .
C3 C8 1.394(4) .
C4 C5 1.382(4) .
C5 C6 1.376(5) .
C6 C7 1.377(5) .
C7 C8 1.385(4) .
C9 C10 1.502(4) .
C10 C11 1.378(4) .
C10 C15 1.392(4) .
C11 C12 1.390(5) .
C12 C13 1.383(5) .
C13 C14 1.383(5) .
C14 C15 1.381(5) .
C16 C17 1.510(5) .
C17 C18 1.369(5) .
C17 C22 1.381(5) .
C18 C19 1.416(7) .
C19 C20 1.339(7) .
C20 C21 1.358(7) .
C21 C22 1.380(5) .
C23 C28 1.378(4) .
C23 C24 1.394(4) .
C23 B1 1.654(4) .
C24 C25 1.378(4) .
C25 C26 1.371(4) .
C26 C27 1.378(4) .
C27 C28 1.383(4) .
C29 C30 1.387(4) .
C29 C34 1.390(4) .
C29 B1 1.642(4) .
C30 C31 1.376(4) .
C31 C32 1.374(4) .
C32 C33 1.374(5) .
C33 C34 1.378(4) .
C35 C36 1.386(4) .
C35 C40 1.387(4) .
C35 B1 1.674(4) .
C36 C37 1.380(4) .
C37 C38 1.374(4) .
C38 C39 1.371(4) .
C39 C40 1.381(4) .
C51 C51 1.141(13) 2_776
C51 C52 1.508(7) .
C52 C53 1.445(9) .
